data_4322180
loop_
_publ_author_name
'Holger Fleischer'
'Sandra Stauf'
'Dieter Schollmeyer'

_publ_contact_author
;
      Fleischer, Holger
      Institut f\"ur Anorganische Chemie der Universit\"at Mainz
      Duesbergweg 10-14,
     D-55099 Mainz, Germany
;
_publ_contact_author_email fleische@mail.uni-mainz.de
_publ_contact_author_fax '+49 6131 395757'
_publ_contact_author_phone '+49 6131 393441'
_publ_section_title
;
 Experimental Investigations and Ab Initio Studies of Tellurium(II)
 Dithiolates, Te(SR)2
;
_journal_name_full 'Inorganic Chemistry'
_journal_page_first 3725
_journal_page_last 3729
_journal_paper_doi 10.1021/ic990104e
_journal_volume 38
_journal_year 1999
_chemical_formula_sum 'C6 H14 S2 Te'
_chemical_formula_weight 277.89
_chemical_name_systematic
; 
 telluriumbis(isopropanethiolate) 
;
_space_group_IT_number 2
_symmetry_cell_setting triclinic
_symmetry_space_group_name_Hall '-P 1'
_symmetry_space_group_name_H-M 'P -1'
_atom_sites_solution_hydrogens geom
_atom_sites_solution_primary direct
_atom_sites_solution_secondary difmap
_audit_creation_method SHELXL-97
_cell_angle_alpha 85.520(10)
_cell_angle_beta 63.670(10)
_cell_angle_gamma 61.300(10)
_cell_formula_units_Z 2
_cell_length_a 8.636(2)
_cell_length_b 8.6770(10)
_cell_length_c 8.9150(10)
_cell_measurement_reflns_used 64
_cell_measurement_temperature 193(2)
_cell_measurement_theta_max 16.5
_cell_measurement_theta_min 4.5
_cell_volume 517.39(17)
_computing_cell_refinement 'P4 Software'
_computing_data_collection 'P4 Software'
_computing_data_reduction 'P4 Software'
_computing_structure_refinement 'SHELXL-97 (Sheldrick, 1997)'
_computing_structure_solution 'SIR-92 (Altomare, 1994)'
_diffrn_ambient_temperature 193(2)
_diffrn_measured_fraction_theta_full 0.996
_diffrn_measured_fraction_theta_max 0.996
_diffrn_measurement_device_type 'Siemens P4'
_diffrn_measurement_method \q/2\q
_diffrn_radiation_monochromator graphite
_diffrn_radiation_source 'sealed tube           '
_diffrn_radiation_type MoK\a
_diffrn_radiation_wavelength 0.71069
_diffrn_reflns_av_R_equivalents 0.0141
_diffrn_reflns_av_sigmaI/netI 0.0123
_diffrn_reflns_limit_h_max 11
_diffrn_reflns_limit_h_min 0
_diffrn_reflns_limit_k_max 10
_diffrn_reflns_limit_k_min -9
_diffrn_reflns_limit_l_max 11
_diffrn_reflns_limit_l_min -10
_diffrn_reflns_number 2396
_diffrn_reflns_theta_full 26.99
_diffrn_reflns_theta_max 26.99
_diffrn_reflns_theta_min 2.59
_diffrn_standards_decay_% 5
_diffrn_standards_interval_count 97
_diffrn_standards_number 3
_exptl_absorpt_coefficient_mu 3.209
_exptl_absorpt_correction_T_max 0.98
_exptl_absorpt_correction_T_min 0.34
_exptl_absorpt_correction_type psi-scan
_exptl_absorpt_process_details 'Platon (Spek,1995)'
_exptl_crystal_colour yellow
_exptl_crystal_density_diffrn 1.784
_exptl_crystal_density_method 'not measured'
_exptl_crystal_description plate
_exptl_crystal_F_000 268
_exptl_crystal_size_max 1.00
_exptl_crystal_size_mid 0.60
_exptl_crystal_size_min 0.30
_refine_diff_density_max 1.544
_refine_diff_density_min -0.876
_refine_diff_density_rms 0.135
_refine_ls_extinction_coef 0.0240(18)
_refine_ls_extinction_expression Fc^*^=kFc[1+0.001xFc^2^\l^3^/sin(2\q)]^-1/4^
_refine_ls_extinction_method SHELXL
_refine_ls_goodness_of_fit_ref 1.173
_refine_ls_hydrogen_treatment riding
_refine_ls_matrix_type full
_refine_ls_number_parameters 83
_refine_ls_number_reflns 2242
_refine_ls_number_restraints 0
_refine_ls_restrained_S_all 1.173
_refine_ls_R_factor_all 0.0279
_refine_ls_R_factor_gt 0.0276
_refine_ls_shift/su_max 0.000
_refine_ls_shift/su_mean 0.000
_refine_ls_structure_factor_coef Fsqd
_refine_ls_weighting_details 'w=1/[\s^2^(Fo^2^)+(0.0395P)^2^+0.8702P] where P=(Fo^2^+2Fc^2^)/3'
_refine_ls_weighting_scheme calc
_refine_ls_wR_factor_gt 0.0747
_refine_ls_wR_factor_ref 0.0749
_reflns_number_gt 2208
_reflns_number_total 2242
_reflns_threshold_expression >2sigma(I)
_cod_data_source_file ic990104e_2.cif
_cod_data_source_block 1
_cod_depositor_comments
;
The following automatic conversions were performed:

'_refine_ls_weighting_scheme' value 'calc
w=1/[\s^2^(Fo^2^)+(0.0395P)^2^+0.8702P] where P=(Fo^2^+2Fc^2^)/3' was
changed to 'calc'. New tag '_refine_ls_weighting_details' was
created. The value of the new tag was set to
'w=1/[\s^2^(Fo^2^)+(0.0395P)^2^+0.8702P] where P=(Fo^2^+2Fc^2^)/3'.

Automatic conversion script
Id: cif_fix_values 3143 2015-03-26 13:38:13Z robertas 
;
_cod_original_cell_volume 517.39(15)
_cod_database_code 4322180

loop_
_symmetry_equiv_pos_as_xyz
'x, y, z'
'-x, -y, -z'

loop_
_atom_site_label
_atom_site_type_symbol
_atom_site_fract_x
_atom_site_fract_y
_atom_site_fract_z
_atom_site_U_iso_or_equiv
_atom_site_adp_type
_atom_site_occupancy
_atom_site_calc_flag
_atom_site_refinement_flags
_atom_site_disorder_assembly
_atom_site_disorder_group
Te1 Te -0.00123(3) 0.74012(3) 0.04867(3) 0.02977(12) Uani 1 d . . .
S2 S 0.02199(13) 0.92973(12) 0.20932(11) 0.0309(2) Uani 1 d . . .
S1 S 0.01264(12) 0.51193(11) 0.21990(11) 0.02946(19) Uani 1 d . . .
C1 C -0.2473(5) 0.5824(5) 0.3755(5) 0.0305(7) Uani 1 d . . .
H1 H -0.3255 0.6024 0.3132 0.037 Uiso 1 calc R . .
C2 C -0.3429(7) 0.7524(6) 0.4947(6) 0.0510(11) Uani 1 d . . .
H2A H -0.3448 0.8490 0.4294 0.077 Uiso 1 calc R . .
H2B H -0.2661 0.7347 0.5552 0.077 Uiso 1 calc R . .
H2C H -0.4796 0.7839 0.5769 0.077 Uiso 1 calc R . .
C3 C -0.2396(7) 0.4269(6) 0.4686(6) 0.0433(9) Uani 1 d . . .
H3A H -0.1769 0.3199 0.3866 0.065 Uiso 1 calc R . .
H3B H -0.3753 0.4549 0.5504 0.065 Uiso 1 calc R . .
H3C H -0.1617 0.4053 0.5289 0.065 Uiso 1 calc R . .
C4 C 0.2857(6) 0.8187(6) 0.1587(6) 0.0416(9) Uani 1 d . . .
H4 H 0.3213 0.7026 0.2013 0.050 Uiso 1 calc R . .
C5 C 0.3002(8) 0.9410(8) 0.2602(7) 0.0586(13) Uani 1 d . . .
H5A H 0.2044 0.9642 0.3804 0.088 Uiso 1 calc R . .
H5B H 0.2701 1.0540 0.2172 0.088 Uiso 1 calc R . .
H5C H 0.4354 0.8833 0.2480 0.088 Uiso 1 calc R . .
C6 C 0.4249(7) 0.7829(7) -0.0266(7) 0.0577(12) Uani 1 d . . .
H6A H 0.4123 0.7036 -0.0872 0.087 Uiso 1 calc R . .
H6B H 0.5621 0.7262 -0.0439 0.087 Uiso 1 calc R . .
H6C H 0.3915 0.8956 -0.0702 0.087 Uiso 1 calc R . .

loop_
_atom_site_aniso_label
_atom_site_aniso_U_11
_atom_site_aniso_U_22
_atom_site_aniso_U_33
_atom_site_aniso_U_23
_atom_site_aniso_U_13
_atom_site_aniso_U_12
Te1 0.03472(16) 0.03258(16) 0.03004(16) 0.00487(9) -0.01486(11) -0.02249(12)
S2 0.0322(4) 0.0345(4) 0.0302(4) 0.0007(3) -0.0108(3) -0.0221(4)
S1 0.0274(4) 0.0290(4) 0.0346(4) 0.0048(3) -0.0155(3) -0.0148(3)
C1 0.0262(15) 0.0364(18) 0.0330(17) 0.0089(14) -0.0153(14) -0.0175(14)
C2 0.042(2) 0.042(2) 0.046(2) -0.0031(18) -0.0045(18) -0.0182(19)
C3 0.045(2) 0.053(2) 0.044(2) 0.0202(18) -0.0227(18) -0.033(2)
C4 0.040(2) 0.045(2) 0.049(2) 0.0139(18) -0.0249(18) -0.0252(18)
C5 0.060(3) 0.076(3) 0.069(3) 0.011(3) -0.041(3) -0.044(3)
C6 0.037(2) 0.068(3) 0.057(3) 0.007(2) -0.012(2) -0.026(2)

loop_
_atom_type_symbol
_atom_type_description
_atom_type_scat_dispersion_real
_atom_type_scat_dispersion_imag
_atom_type_scat_source
C C 0.0033 0.0016 'International Tables Vol C Tables 4.2.6.8 and 6.1.1.4'
H H 0.0000 0.0000 'International Tables Vol C Tables 4.2.6.8 and 6.1.1.4'
S S 0.1246 0.1234 'International Tables Vol C Tables 4.2.6.8 and 6.1.1.4'
Te Te -0.5308 1.6751 'International Tables Vol C Tables 4.2.6.8 and 6.1.1.4'

loop_
_geom_angle_atom_site_label_1
_geom_angle_atom_site_label_2
_geom_angle_atom_site_label_3
_geom_angle
_geom_angle_site_symmetry_1
_geom_angle_site_symmetry_3
_geom_angle_publ_flag
S1 Te1 S2 99.61(3) . . ?
C4 S2 Te1 105.47(15) . . ?
C1 S1 Te1 106.07(12) . . ?
C2 C1 C3 112.3(4) . . ?
C2 C1 S1 112.0(3) . . ?
C3 C1 S1 105.8(3) . . ?
C6 C4 C5 111.8(4) . . ?
C6 C4 S2 113.9(3) . . ?
C5 C4 S2 105.3(3) . . ?

loop_
_geom_bond_atom_site_label_1
_geom_bond_atom_site_label_2
_geom_bond_distance
_geom_bond_site_symmetry_2
_geom_bond_publ_flag
Te1 S1 2.3931(9) . ?
Te1 S2 2.3954(9) . ?
S2 C4 1.835(4) . ?
S1 C1 1.841(4) . ?
C1 C2 1.512(6) . ?
C1 C3 1.518(5) . ?
C4 C6 1.493(7) . ?
C4 C5 1.530(6) . ?

loop_
_geom_torsion_atom_site_label_1
_geom_torsion_atom_site_label_2
_geom_torsion_atom_site_label_3
_geom_torsion_atom_site_label_4
_geom_torsion
_geom_torsion_site_symmetry_1
_geom_torsion_site_symmetry_2
_geom_torsion_site_symmetry_3
_geom_torsion_site_symmetry_4
_geom_torsion_publ_flag
S1 Te1 S2 C4 76.99(14) . . . . ?
S2 Te1 S1 C1 90.33(13) . . . . ?
Te1 S1 C1 C2 -64.4(3) . . . . ?
Te1 S1 C1 C3 173.0(2) . . . . ?
Te1 S2 C4 C6 56.6(4) . . . . ?
Te1 S2 C4 C5 179.5(3) . . . . ?

loop_
_cod_related_entry_id
_cod_related_entry_database
_cod_related_entry_code
1 ChemSpider 30661129
